data_2216979
loop_
_publ_author_name
'Chun-Sen Liu'
'Jun-Jie Wang'
'Li-Fen Yan'

_publ_section_title <i>catena</i>-Poly[[diazidomanganese(II)]bis[\m-1-(4-pyridylmethyl)-1<i>H</i>-benzimidazole]]
_journal_coeditor_code CI2519
_journal_issue 1
_journal_name_full 'Acta Crystallographica Section E'
_journal_page_first m29
_journal_page_last m30
_journal_paper_doi 10.1107/S1600536807062435
_journal_volume 64
_journal_year 2008
_chemical_formula_iupac '[Mn (N3)2 (C13 H11 N3)2]'
_chemical_formula_moiety 'C26 H22 Mn N12'
_chemical_formula_sum 'C26 H22 Mn N12'
_chemical_formula_weight 557.50
_chemical_name_systematic
;
<i>catena</i>-Poly[[diazidomanganese(II)]bis[\m-1-(4-pyridylmethyl)-
1<i>H</i>-benzimidazole]]
;
_space_group_IT_number 2
_symmetry_cell_setting triclinic
_symmetry_space_group_name_Hall '-P 1'
_symmetry_space_group_name_H-M 'P -1'
_atom_sites_solution_hydrogens geom
_atom_sites_solution_primary direct
_atom_sites_solution_secondary difmap
_audit_creation_method SHELXL-97
_cell_angle_alpha 67.86(3)
_cell_angle_beta 86.03(3)
_cell_angle_gamma 69.80(3)
_cell_formula_units_Z 1
_cell_length_a 8.4135(17)
_cell_length_b 8.5823(17)
_cell_length_c 10.399(2)
_cell_measurement_reflns_used 6008
_cell_measurement_temperature 294(2)
_cell_measurement_theta_max 27.5
_cell_measurement_theta_min 3.19
_cell_volume 651.1(3)
_computing_cell_refinement 'SAINT (Bruker, 1998)'
_computing_data_collection 'SMART (Bruker, 1998)'
_computing_data_reduction SAINT
_computing_molecular_graphics 'SHELXTL (Bruker, 1998)'
_computing_publication_material 'SHELXTL and PLATON (Spek, 2003)'
_computing_structure_refinement 'SHELXL97 (Sheldrick, 1997)'
_computing_structure_solution 'SHELXS97 (Sheldrick, 1997)'
_diffrn_ambient_temperature 294(2)
_diffrn_measured_fraction_theta_full 0.992
_diffrn_measured_fraction_theta_max 0.992
_diffrn_measurement_device_type 'Bruker SMART CCD area-detector'
_diffrn_measurement_method '\f and \w scans'
_diffrn_radiation_monochromator graphite
_diffrn_radiation_source 'fine-focus sealed tube'
_diffrn_radiation_type MoK\a
_diffrn_radiation_wavelength 0.71073
_diffrn_reflns_av_R_equivalents 0.0193
_diffrn_reflns_av_sigmaI/netI 0.0228
_diffrn_reflns_limit_h_max 10
_diffrn_reflns_limit_h_min -10
_diffrn_reflns_limit_k_max 11
_diffrn_reflns_limit_k_min -11
_diffrn_reflns_limit_l_max 13
_diffrn_reflns_limit_l_min -13
_diffrn_reflns_number 6780
_diffrn_reflns_theta_full 27.48
_diffrn_reflns_theta_max 27.48
_diffrn_reflns_theta_min 3.19
_diffrn_standards_number 0
_exptl_absorpt_coefficient_mu 0.548
_exptl_absorpt_correction_T_max 0.8529
_exptl_absorpt_correction_T_min 0.8271
_exptl_absorpt_correction_type multi-scan
_exptl_absorpt_process_details '(SADABS; Bruker, 1998)'
_exptl_crystal_colour yellow
_exptl_crystal_density_diffrn 1.422
_exptl_crystal_density_method 'not measured'
_exptl_crystal_description Block
_exptl_crystal_F_000 287
_exptl_crystal_size_max 0.36
_exptl_crystal_size_mid 0.32
_exptl_crystal_size_min 0.30
_refine_diff_density_max 0.312
_refine_diff_density_min -0.232
_refine_ls_extinction_coef 0.188(10)
_refine_ls_extinction_expression Fc^*^=kFc[1+0.001xFc^2^\l^3^/sin(2\q)]^-1/4^
_refine_ls_extinction_method SHELXL97
_refine_ls_goodness_of_fit_ref 1.030
_refine_ls_hydrogen_treatment constr
_refine_ls_matrix_type full
_refine_ls_number_parameters 179
_refine_ls_number_reflns 2954
_refine_ls_number_restraints 0
_refine_ls_restrained_S_all 1.030
_refine_ls_R_factor_all 0.0303
_refine_ls_R_factor_gt 0.0288
_refine_ls_shift/su_max 0.003
_refine_ls_shift/su_mean <0.001
_refine_ls_structure_factor_coef Fsqd
_refine_ls_weighting_details 'calc w=1/[\s^2^(Fo^2^)+(0.0415P)^2^+0.2403P] where P=(Fo^2^+2Fc^2^)/3'
_refine_ls_weighting_scheme calc
_refine_ls_wR_factor_gt 0.0801
_refine_ls_wR_factor_ref 0.0811
_reflns_number_gt 2828
_reflns_number_total 2954
_reflns_threshold_expression I>2\s(I)
_cod_data_source_file ci2519.cif
_cod_data_source_block I
_cod_depositor_comments
;
The following automatic conversions were performed:
'_symmetry_cell_setting' value 'Triclinic' changed to 'triclinic'
according to '/home/saulius/struct/CIF-dictionaries/cif_core.dic'
dictionary named 'cif_core.dic' version 2.4.1 from 2010-06-29.

Automatic conversion script
Id: cif_fix_enum 1527 2010-12-29 10:47:43Z saulius 

The following automatic conversions were performed:

'_symmetry_cell_setting' value 'Triclinic' changed to 'triclinic'
according to /home/saulius/struct/CIF-dictionaries/cif_core.dic
dictionary named 'cif_core.dic' version 2.4.1 from 2010-06-29.

Automatic conversion script
Id: cif_fix_values 1715 2011-07-08 13:25:40Z adriana 
;
_cod_database_code 2216979
_cod_database_fobs_code 2216979

loop_
_symmetry_equiv_pos_as_xyz
'x, y, z'
'-x, -y, -z'

loop_
_atom_site_type_symbol
_atom_site_label
_atom_site_fract_x
_atom_site_fract_y
_atom_site_fract_z
_atom_site_U_iso_or_equiv
_atom_site_adp_type
_atom_site_calc_flag
_atom_site_refinement_flags
_atom_site_occupancy
Mn Mn1 1.0000 0.0000 1.0000 0.02268(12) Uani d S 1
C C1 0.13527(18) 0.75738(18) 0.81818(14) 0.0299(3) Uani d . 1
H H1 0.1225 0.6635 0.8954 0.036 Uiso calc R 1
C C2 0.13205(16) 1.01940(17) 0.68138(13) 0.0259(3) Uani d . 1
C C3 0.19824(16) 0.90468(18) 0.60918(14) 0.0281(3) Uani d . 1
C C4 0.2474(2) 0.9643(2) 0.47385(16) 0.0421(4) Uani d . 1
H H4 0.2914 0.8870 0.4269 0.050 Uiso calc R 1
C C5 0.2277(3) 1.1436(3) 0.41276(17) 0.0511(4) Uani d . 1
H H5 0.2594 1.1883 0.3224 0.061 Uiso calc R 1
C C6 0.1610(2) 1.2603(2) 0.48348(17) 0.0463(4) Uani d . 1
H H6 0.1498 1.3804 0.4390 0.056 Uiso calc R 1
C C7 0.1116(2) 1.20089(19) 0.61774(16) 0.0351(3) Uani d . 1
H H7 0.0665 1.2789 0.6639 0.042 Uiso calc R 1
C C8 0.25306(18) 0.57026(19) 0.67617(16) 0.0332(3) Uani d . 1
H H8A 0.2516 0.5976 0.5768 0.040 Uiso calc R 1
H H8B 0.1726 0.5091 0.7140 0.040 Uiso calc R 1
C C9 0.47260(18) 0.26337(19) 0.77339(17) 0.0351(3) Uani d . 1
H H9 0.3960 0.2185 0.7525 0.042 Uiso calc R 1
C C10 0.63090(19) 0.14894(19) 0.83664(17) 0.0365(3) Uani d . 1
H H10 0.6578 0.0269 0.8580 0.044 Uiso calc R 1
C C11 0.70528(19) 0.3804(2) 0.83490(19) 0.0392(4) Uani d . 1
H H11 0.7856 0.4224 0.8536 0.047 Uiso calc R 1
C C12 0.5485(2) 0.5042(2) 0.77332(19) 0.0401(4) Uani d . 1
H H12 0.5243 0.6254 0.7538 0.048 Uiso calc R 1
C C13 0.42862(16) 0.44572(18) 0.74119(14) 0.0265(3) Uani d . 1
N N1 0.09396(15) 0.92194(15) 0.81364(12) 0.0285(2) Uani d . 1
N N2 0.19812(14) 0.73794(15) 0.69955(12) 0.0278(2) Uani d . 1
N N3 0.74795(14) 0.20399(15) 0.86900(12) 0.0297(3) Uani d . 1
N N4 1.10239(16) 0.22079(17) 0.92696(13) 0.0341(3) Uani d . 1
N N5 1.16197(15) 0.28050(15) 0.98900(12) 0.0298(3) Uani d . 1
N N6 1.2213(2) 0.3409(2) 1.04762(16) 0.0492(4) Uani d . 1

loop_
_atom_site_aniso_label
_atom_site_aniso_U_11
_atom_site_aniso_U_22
_atom_site_aniso_U_33
_atom_site_aniso_U_12
_atom_site_aniso_U_13
_atom_site_aniso_U_23
Mn1 0.02229(16) 0.02034(16) 0.02660(17) -0.00730(11) 0.00254(10) -0.01032(11)
C1 0.0331(7) 0.0231(6) 0.0295(6) -0.0071(5) 0.0051(5) -0.0086(5)
C2 0.0241(6) 0.0249(6) 0.0252(6) -0.0061(5) -0.0014(5) -0.0072(5)
C3 0.0234(6) 0.0291(6) 0.0277(6) -0.0055(5) -0.0001(5) -0.0092(5)
C4 0.0469(9) 0.0503(9) 0.0304(7) -0.0167(7) 0.0093(6) -0.0178(7)
C5 0.0629(11) 0.0599(11) 0.0269(7) -0.0293(9) 0.0070(7) -0.0057(7)
C6 0.0581(10) 0.0373(8) 0.0355(8) -0.0227(8) -0.0042(7) 0.0016(7)
C7 0.0401(8) 0.0274(7) 0.0345(7) -0.0111(6) -0.0048(6) -0.0072(6)
C8 0.0279(7) 0.0288(7) 0.0421(8) -0.0001(5) -0.0058(6) -0.0201(6)
C9 0.0287(7) 0.0283(7) 0.0514(9) -0.0073(6) -0.0056(6) -0.0194(6)
C10 0.0334(7) 0.0244(7) 0.0511(9) -0.0042(6) -0.0073(6) -0.0170(6)
C11 0.0303(7) 0.0292(7) 0.0585(10) -0.0097(6) -0.0075(6) -0.0157(7)
C12 0.0338(7) 0.0234(7) 0.0604(10) -0.0065(6) -0.0077(7) -0.0141(7)
C13 0.0236(6) 0.0257(6) 0.0293(6) -0.0038(5) 0.0018(5) -0.0137(5)
N1 0.0325(6) 0.0226(5) 0.0280(6) -0.0073(4) 0.0047(4) -0.0094(4)
N2 0.0262(5) 0.0230(5) 0.0309(6) -0.0025(4) 0.0012(4) -0.0118(4)
N3 0.0261(5) 0.0259(6) 0.0364(6) -0.0055(4) -0.0008(4) -0.0137(5)
N4 0.0392(7) 0.0336(6) 0.0365(6) -0.0207(5) 0.0047(5) -0.0135(5)
N5 0.0356(6) 0.0219(5) 0.0304(6) -0.0125(5) 0.0040(5) -0.0062(5)
N6 0.0717(10) 0.0397(7) 0.0456(8) -0.0301(7) -0.0050(7) -0.0148(6)

loop_
_atom_type_symbol
_atom_type_description
_atom_type_scat_dispersion_real
_atom_type_scat_dispersion_imag
_atom_type_scat_source
C C 0.0033 0.0016 'International Tables Vol C Tables 4.2.6.8 and 6.1.1.4'
H H 0.0000 0.0000 'International Tables Vol C Tables 4.2.6.8 and 6.1.1.4'
N N 0.0061 0.0033 'International Tables Vol C Tables 4.2.6.8 and 6.1.1.4'
Mn Mn 0.3368 0.7283 'International Tables Vol C Tables 4.2.6.8 and 6.1.1.4'

loop_
_geom_angle_atom_site_label_1
_geom_angle_atom_site_label_2
_geom_angle_atom_site_label_3
_geom_angle_site_symmetry_1
_geom_angle_site_symmetry_3
_geom_angle
_geom_angle_publ_flag
N4 Mn1 N4 . 2_757 180 yes
N4 Mn1 N1 . 2_667 88.32(5) yes
N4 Mn1 N1 2_757 2_667 91.68(5) yes
N4 Mn1 N1 . 1_645 91.68(5) yes
N4 Mn1 N1 2_757 1_645 88.32(5) yes
N1 Mn1 N1 2_667 1_645 180 yes
N4 Mn1 N3 . 2_757 92.39(5) yes
N4 Mn1 N3 2_757 2_757 87.61(5) yes
N1 Mn1 N3 2_667 2_757 89.63(5) yes
N1 Mn1 N3 1_645 2_757 90.37(5) yes
N4 Mn1 N3 . . 87.61(5) yes
N4 Mn1 N3 2_757 . 92.39(5) yes
N1 Mn1 N3 2_667 . 90.37(5) yes
N1 Mn1 N3 1_645 . 89.63(5) yes
N3 Mn1 N3 2_757 . 180 yes
N1 C1 N2 . . 113.45(12) ?
N1 C1 H1 . . 123.3 ?
N2 C1 H1 . . 123.3 ?
C7 C2 N1 . . 130.51(13) ?
C7 C2 C3 . . 120.29(13) ?
N1 C2 C3 . . 109.19(12) ?
N2 C3 C4 . . 132.11(14) ?
N2 C3 C2 . . 105.56(11) ?
C4 C3 C2 . . 122.33(14) ?
C5 C4 C3 . . 116.72(15) ?
C5 C4 H4 . . 121.6 ?
C3 C4 H4 . . 121.6 ?
C4 C5 C6 . . 121.63(15) ?
C4 C5 H5 . . 119.2 ?
C6 C5 H5 . . 119.2 ?
C7 C6 C5 . . 121.56(16) ?
C7 C6 H6 . . 119.2 ?
C5 C6 H6 . . 119.2 ?
C6 C7 C2 . . 117.48(15) ?
C6 C7 H7 . . 121.3 ?
C2 C7 H7 . . 121.3 ?
N2 C8 C13 . . 113.50(11) ?
N2 C8 H8A . . 108.9 ?
C13 C8 H8A . . 108.9 ?
N2 C8 H8B . . 108.9 ?
C13 C8 H8B . . 108.9 ?
H8A C8 H8B . . 107.7 ?
C10 C9 C13 . . 119.48(13) ?
C10 C9 H9 . . 120.3 ?
C13 C9 H9 . . 120.3 ?
N3 C10 C9 . . 123.55(13) ?
N3 C10 H10 . . 118.2 ?
C9 C10 H10 . . 118.2 ?
N3 C11 C12 . . 123.86(14) ?
N3 C11 H11 . . 118.1 ?
C12 C11 H11 . . 118.1 ?
C13 C12 C11 . . 119.19(14) ?
C13 C12 H12 . . 120.4 ?
C11 C12 H12 . . 120.4 ?
C12 C13 C9 . . 117.52(13) ?
C12 C13 C8 . . 123.05(12) ?
C9 C13 C8 . . 119.42(13) ?
C1 N1 C2 . . 105.01(11) ?
C1 N1 Mn1 . 1_465 123.01(10) ?
C2 N1 Mn1 . 1_465 131.84(9) ?
C1 N2 C3 . . 106.79(11) ?
C1 N2 C8 . . 124.89(12) ?
C3 N2 C8 . . 128.32(12) ?
C11 N3 C10 . . 116.38(12) ?
C11 N3 Mn1 . . 121.80(10) ?
C10 N3 Mn1 . . 121.47(9) ?
N5 N4 Mn1 . . 131.21(10) ?
N6 N5 N4 . . 178.77(15) ?

loop_
_geom_bond_atom_site_label_1
_geom_bond_atom_site_label_2
_geom_bond_site_symmetry_2
_geom_bond_distance
_geom_bond_publ_flag
Mn1 N4 . 2.2049(13) yes
Mn1 N4 2_757 2.2049(13) ?
Mn1 N1 2_667 2.2869(12) yes
Mn1 N1 1_645 2.2869(12) yes
Mn1 N3 2_757 2.3358(16) ?
Mn1 N3 . 2.3358(16) yes
C1 N1 . 1.3156(18) ?
C1 N2 . 1.3540(18) ?
C1 H1 . 0.93 ?
C2 C7 . 1.395(2) ?
C2 N1 . 1.3968(18) ?
C2 C3 . 1.4014(19) ?
C3 N2 . 1.3849(19) ?
C3 C4 . 1.391(2) ?
C4 C5 . 1.379(3) ?
C4 H4 . 0.93 ?
C5 C6 . 1.403(3) ?
C5 H5 . 0.93 ?
C6 C7 . 1.383(2) ?
C6 H6 . 0.93 ?
C7 H7 . 0.93 ?
C8 N2 . 1.4603(17) ?
C8 C13 . 1.5115(19) ?
C8 H8A . 0.97 ?
C8 H8B . 0.97 ?
C9 C10 . 1.379(2) ?
C9 C13 . 1.3858(19) ?
C9 H9 . 0.93 ?
C10 N3 . 1.3392(19) ?
C10 H10 . 0.93 ?
C11 N3 . 1.3354(19) ?
C11 C12 . 1.384(2) ?
C11 H11 . 0.93 ?
C12 C13 . 1.380(2) ?
C12 H12 . 0.93 ?
N1 Mn1 1_465 2.2869(12) ?
N4 N5 . 1.1838(17) ?
N5 N6 . 1.1612(18) ?

loop_
_geom_hbond_atom_site_label_D
_geom_hbond_atom_site_label_H
_geom_hbond_atom_site_label_A
_geom_hbond_site_symmetry_A
_geom_hbond_distance_DH
_geom_hbond_distance_HA
_geom_hbond_distance_DA
_geom_hbond_angle_DHA
C1 H1 N6 1_455 0.93 2.48 3.3190(10) 150
C11 H11 N6 2_767 0.93 2.58 3.305(2) 135

loop_
_geom_torsion_atom_site_label_1
_geom_torsion_atom_site_label_2
_geom_torsion_atom_site_label_3
_geom_torsion_atom_site_label_4
_geom_torsion_site_symmetry_1
_geom_torsion_site_symmetry_4
_geom_torsion
C7 C2 C3 N2 . . -178.72(12)
N1 C2 C3 N2 . . 0.39(15)
C7 C2 C3 C4 . . 0.6(2)
N1 C2 C3 C4 . . 179.75(13)
N2 C3 C4 C5 . . 179.05(15)
C2 C3 C4 C5 . . -0.1(2)
C3 C4 C5 C6 . . -0.1(3)
C4 C5 C6 C7 . . -0.1(3)
C5 C6 C7 C2 . . 0.6(3)
N1 C2 C7 C6 . . -179.76(15)
C3 C2 C7 C6 . . -0.9(2)
C13 C9 C10 N3 . . -0.4(3)
N3 C11 C12 C13 . . -1.7(3)
C11 C12 C13 C9 . . 0.2(2)
C11 C12 C13 C8 . . 178.92(15)
C10 C9 C13 C12 . . 0.7(2)
C10 C9 C13 C8 . . -178.01(14)
N2 C8 C13 C12 . . -22.6(2)
N2 C8 C13 C9 . . 156.11(14)
N2 C1 N1 C2 . . 0.17(16)
N2 C1 N1 Mn1 . 1_465 -175.95(9)
C7 C2 N1 C1 . . 178.65(14)
C3 C2 N1 C1 . . -0.35(15)
C7 C2 N1 Mn1 . 1_465 -5.7(2)
C3 C2 N1 Mn1 . 1_465 175.28(9)
N1 C1 N2 C3 . . 0.08(16)
N1 C1 N2 C8 . . -179.71(12)
C4 C3 N2 C1 . . -179.55(16)
C2 C3 N2 C1 . . -0.29(14)
C4 C3 N2 C8 . . 0.2(2)
C2 C3 N2 C8 . . 179.50(12)
C13 C8 N2 C1 . . -79.95(18)
C13 C8 N2 C3 . . 100.30(16)
C12 C11 N3 C10 . . 2.0(2)
C12 C11 N3 Mn1 . . -171.37(14)
C9 C10 N3 C11 . . -0.9(2)
C9 C10 N3 Mn1 . . 172.44(12)
N4 Mn1 N3 C11 . . -23.66(13)
N4 Mn1 N3 C11 2_757 . 156.34(13)
N1 Mn1 N3 C11 2_667 . 64.64(13)
N1 Mn1 N3 C11 1_645 . -115.36(13)
N4 Mn1 N3 C10 . . 163.34(12)
N4 Mn1 N3 C10 2_757 . -16.66(12)
N1 Mn1 N3 C10 2_667 . -108.36(12)
N1 Mn1 N3 C10 1_645 . 71.64(12)
N1 Mn1 N4 N5 2_667 . 33.89(14)
N1 Mn1 N4 N5 1_645 . -146.11(14)
N3 Mn1 N4 N5 2_757 . -55.67(14)
N3 Mn1 N4 N5 . . 124.33(14)
